data_4332905
loop_
_publ_author_name
'Fu, Yunlong'
'Xu, Zhiwei'
'Ren, Jialin'
'Wu, Haishun'
'Yuan, Rong'

_publ_section_title
;
 Organically Directed Iron Sulfate Chains: Structural Diversity Based on
 Hydrogen Bonding Interactions
;
_journal_issue 20
_journal_name_full 'Inorganic Chemistry'
_journal_page_first 8452
_journal_page_last 8458
_journal_paper_doi 10.1021/ic061059v
_journal_volume 45
_journal_year 2006
_chemical_formula_sum 'C4 H18 Fe2 N2 O17 S3'
_chemical_formula_weight 574.08
_chemical_name_systematic
; 
 ? 
;
_space_group_IT_number 29
_symmetry_cell_setting orthorhombic
_symmetry_space_group_name_Hall 'P 2c -2ac'
_symmetry_space_group_name_H-M 'P c a 21'
_atom_sites_solution_hydrogens geom
_atom_sites_solution_primary direct
_atom_sites_solution_secondary difmap
_audit_creation_method SHELXL-97
_cell_angle_alpha 90.00
_cell_angle_beta 90.00
_cell_angle_gamma 90.00
_cell_formula_units_Z 4
_cell_length_a 20.0048(13)
_cell_length_b 7.2039(5)
_cell_length_c 12.2673(8)
_cell_measurement_reflns_used 50
_cell_measurement_temperature 298(2)
_cell_measurement_theta_max 25.5
_cell_measurement_theta_min 3.01
_cell_volume 1767.9(2)
_computing_cell_refinement 'Bruker SMART'
_computing_data_collection 'Bruker SMART'
_computing_data_reduction 'Bruker SAINT'
_computing_molecular_graphics 'Bruker SHELXTL'
_computing_publication_material 'Bruker SHELXTL'
_computing_structure_refinement 'SHELXL-97 (Sheldrick, 1997)'
_computing_structure_solution 'SHELXS-97 (Sheldrick, 1990)'
_diffrn_ambient_temperature 298(2)
_diffrn_measured_fraction_theta_full 0.973
_diffrn_measured_fraction_theta_max 0.973
_diffrn_measurement_device_type 'CCD area detector'
_diffrn_measurement_method 'phi and omega scans'
_diffrn_radiation_monochromator graphite
_diffrn_radiation_source 'fine-focus sealed tube'
_diffrn_radiation_type MoK\a
_diffrn_radiation_wavelength 0.71073
_diffrn_reflns_av_R_equivalents 0.0320
_diffrn_reflns_av_sigmaI/netI 0.0452
_diffrn_reflns_limit_h_max 24
_diffrn_reflns_limit_h_min -23
_diffrn_reflns_limit_k_max 8
_diffrn_reflns_limit_k_min -7
_diffrn_reflns_limit_l_max 14
_diffrn_reflns_limit_l_min -14
_diffrn_reflns_number 8372
_diffrn_reflns_theta_full 25.50
_diffrn_reflns_theta_max 25.50
_diffrn_reflns_theta_min 3.01
_diffrn_standards_decay_% 0
_exptl_absorpt_coefficient_mu 2.087
_exptl_absorpt_correction_T_max 0.7878
_exptl_absorpt_correction_T_min 0.7180
_exptl_absorpt_correction_type multi-scan
_exptl_absorpt_process_details 'SADABS; Sheldrick, 1996 '
_exptl_crystal_colour red
_exptl_crystal_density_diffrn 2.157
_exptl_crystal_density_method 'not measured'
_exptl_crystal_description block
_exptl_crystal_F_000 1168
_exptl_crystal_size_max 0.17
_exptl_crystal_size_mid 0.13
_exptl_crystal_size_min 0.12
_refine_diff_density_max 0.571
_refine_diff_density_min -0.287
_refine_diff_density_rms 0.073
_refine_ls_abs_structure_details 'Flack H D (1983), Acta Cryst. A39, 876-881'
_refine_ls_abs_structure_Flack 0.018(18)
_refine_ls_extinction_method none
_refine_ls_goodness_of_fit_ref 1.045
_refine_ls_hydrogen_treatment mixed
_refine_ls_matrix_type full
_refine_ls_number_parameters 273
_refine_ls_number_reflns 3142
_refine_ls_number_restraints 32
_refine_ls_restrained_S_all 1.052
_refine_ls_R_factor_all 0.0345
_refine_ls_R_factor_gt 0.0302
_refine_ls_shift/su_max 0.001
_refine_ls_shift/su_mean 0.000
_refine_ls_structure_factor_coef Fsqd
_refine_ls_weighting_details 'calc w=1/[\s^2^(Fo^2^)+(0.0217P)^2^+0.0000P] where P=(Fo^2^+2Fc^2^)/3'
_refine_ls_weighting_scheme calc
_refine_ls_wR_factor_gt 0.0612
_refine_ls_wR_factor_ref 0.0631
_reflns_number_gt 2824
_reflns_number_total 3142
_reflns_threshold_expression >2sigma(I)
_cod_data_source_file ic061059vsup1.cif
_cod_data_source_block IV
_cod_depositor_comments
;
The following automatic conversions were performed:

'_symmetry_cell_setting' value 'Orthorhombic' changed to
'orthorhombic' according to
/home/saulius/struct/CIF-dictionaries/cif_core.dic dictionary named
'cif_core.dic' version 2.4.2 from 2011-04-26.

Automatic conversion script
Id: cif_fix_values 1891 2012-01-12 08:04:46Z andrius 
;
_cod_original_sg_symbol_H-M 'Pca2(1) '
_cod_database_code 4332905

loop_
_symmetry_equiv_pos_as_xyz
'x, y, z'
'-x, -y, z+1/2'
'x+1/2, -y, z'
'-x+1/2, y, z+1/2'

loop_
_atom_site_label
_atom_site_type_symbol
_atom_site_fract_x
_atom_site_fract_y
_atom_site_fract_z
_atom_site_U_iso_or_equiv
_atom_site_adp_type
_atom_site_occupancy
_atom_site_symmetry_multiplicity
_atom_site_calc_flag
_atom_site_refinement_flags
Fe1 Fe 0.72251(2) -0.03444(6) 0.51776(4) 0.01365(13) Uani 1 1 d .
Fe2 Fe 0.72455(2) 0.45419(6) 0.51918(4) 0.01287(13) Uani 1 1 d .
S1 S 0.63502(5) 0.70873(12) 0.67553(8) 0.0159(2) Uani 1 1 d .
S2 S 0.63563(4) 0.21396(12) 0.34318(8) 0.01455(19) Uani 1 1 d .
S3 S 0.83582(4) 0.21020(12) 0.39482(7) 0.01499(19) Uani 1 1 d .
O1 O 0.70550(13) 0.2098(3) 0.5754(2) 0.0174(5) Uani 1 1 d D
O2 O 0.78296(12) -0.0836(4) 0.6535(2) 0.0237(6) Uani 1 1 d D
H6 H 0.7594 -0.1033 0.7069 0.036 Uiso 1 1 calc RD
O3 O 0.64382(14) 0.2104(3) 0.2254(2) 0.0223(6) Uani 1 1 d .
O4 O 0.73656(13) -0.2900(3) 0.4616(2) 0.0161(6) Uani 1 1 d D
O5 O 0.81136(13) 0.3757(4) 0.4554(2) 0.0230(6) Uani 1 1 d .
O6 O 0.64439(12) 0.5438(3) 0.6034(2) 0.0174(6) Uani 1 1 d .
O7 O 0.64347(11) -0.1240(3) 0.6053(2) 0.0171(5) Uani 1 1 d .
O8 O 0.80920(16) 0.0403(3) 0.4493(2) 0.0332(8) Uani 1 1 d .
O9 O 0.67230(13) 0.3788(4) 0.3838(2) 0.0242(6) Uani 1 1 d .
O10 O 0.66692(16) 0.0396(4) 0.3870(2) 0.0332(7) Uani 1 1 d .
O11 O 0.90755(14) 0.2013(4) 0.4030(3) 0.0387(8) Uani 1 1 d U
O12 O 0.8127(2) 0.2197(5) 0.2866(3) 0.0529(10) Uani 1 1 d U
O13 O 0.56757(15) 0.2247(5) 0.3749(3) 0.0471(9) Uani 1 1 d U
O14 O 0.56787(15) 0.7054(3) 0.7199(2) 0.0291(7) Uani 1 1 d .
O15 O 0.68675(14) 0.7105(4) 0.7599(2) 0.0248(6) Uani 1 1 d .
O16 O 0.78234(14) 0.5058(4) 0.6555(2) 0.0188(6) Uani 1 1 d D
O17 O 0.91166(18) 0.7051(4) 0.8399(4) 0.0571(10) Uani 1 1 d U
N1 N 0.99345(16) 0.6196(5) 0.6663(3) 0.0355(9) Uani 1 1 d .
H1C H 1.0216 0.5336 0.6934 0.043 Uiso 1 1 calc R
H1D H 0.9614 0.6408 0.7163 0.043 Uiso 1 1 calc R
N2 N 0.95608(16) 0.8629(5) 0.4934(3) 0.0303(8) Uani 1 1 d .
H2C H 0.9886 0.8400 0.4445 0.036 Uiso 1 1 calc R
H2D H 0.9284 0.9484 0.4647 0.036 Uiso 1 1 calc R
C1 C 0.9182(2) 0.6893(5) 0.5145(4) 0.0324(9) Uani 1 1 d .
H1A H 0.8812 0.7153 0.5633 0.039 Uiso 1 1 calc R
H1B H 0.9000 0.6422 0.4466 0.039 Uiso 1 1 calc R
C2 C 0.9861(2) 0.9370(6) 0.5942(4) 0.0399(12) Uani 1 1 d .
H2A H 0.9510 0.9700 0.6453 0.048 Uiso 1 1 calc R
H2B H 1.0115 1.0482 0.5776 0.048 Uiso 1 1 calc R
C3 C 1.0311(2) 0.7957(5) 0.6448(4) 0.0362(10) Uani 1 1 d .
H3A H 1.0489 0.8437 0.7127 0.043 Uiso 1 1 calc R
H3B H 1.0683 0.7705 0.5963 0.043 Uiso 1 1 calc R
C4 C 0.9623(2) 0.5480(6) 0.5640(4) 0.0379(11) Uani 1 1 d .
H4A H 0.9970 0.5144 0.5126 0.046 Uiso 1 1 calc R
H4B H 0.9365 0.4374 0.5803 0.046 Uiso 1 1 calc R
H1 H 0.785(2) 0.035(3) 0.662(5) 0.054(17) Uiso 1 1 d D
H2 H 0.809(2) 0.430(7) 0.678(6) 0.10(2) Uiso 1 1 d D
H3 H 0.766(2) 0.533(6) 0.715(2) 0.033(13) Uiso 1 1 d D
H4 H 0.7683(18) -0.296(7) 0.414(3) 0.050 Uiso 1 1 d D
H5 H 0.698(2) 0.207(5) 0.6427(18) 0.030(12) Uiso 1 1 d D

loop_
_atom_site_aniso_label
_atom_site_aniso_U_11
_atom_site_aniso_U_22
_atom_site_aniso_U_33
_atom_site_aniso_U_23
_atom_site_aniso_U_13
_atom_site_aniso_U_12
Fe1 0.0205(3) 0.0067(3) 0.0138(3) 0.0003(3) 0.0001(2) -0.00070(19)
Fe2 0.0191(3) 0.0073(3) 0.0122(2) 0.0003(3) -0.0013(2) 0.00017(18)
S1 0.0195(5) 0.0121(4) 0.0163(5) 0.0001(4) 0.0051(4) -0.0009(4)
S2 0.0195(5) 0.0121(4) 0.0120(4) 0.0004(5) 0.0003(4) -0.0012(4)
S3 0.0186(4) 0.0128(4) 0.0136(4) 0.0019(4) 0.0011(4) 0.0010(4)
O1 0.0291(14) 0.0075(12) 0.0156(13) 0.0041(11) 0.0030(13) -0.0008(11)
O2 0.0269(14) 0.0211(16) 0.0231(15) 0.0012(13) -0.0083(12) 0.0002(11)
O3 0.0373(17) 0.0152(13) 0.0142(13) 0.0000(11) -0.0011(12) -0.0036(11)
O4 0.0227(15) 0.0077(12) 0.0178(14) -0.0027(10) 0.0051(11) 0.0010(11)
O5 0.0251(15) 0.0114(13) 0.0324(15) -0.0022(12) 0.0055(12) -0.0008(12)
O6 0.0211(14) 0.0088(12) 0.0221(14) -0.0035(10) 0.0051(11) 0.0001(10)
O7 0.0191(13) 0.0082(12) 0.0239(14) 0.0013(11) 0.0059(10) 0.0003(10)
O8 0.0425(19) 0.0129(16) 0.044(2) -0.0016(13) 0.0224(15) -0.0022(13)
O9 0.0400(16) 0.0111(13) 0.0215(14) 0.0005(11) -0.0084(12) 0.0017(11)
O10 0.062(2) 0.0130(14) 0.0249(16) 0.0013(12) -0.0228(15) 0.0011(13)
O11 0.0265(15) 0.0301(17) 0.059(2) -0.0038(15) 0.0022(16) 0.0051(12)
O12 0.082(3) 0.061(2) 0.0155(17) 0.0002(15) -0.0069(17) 0.0144(18)
O13 0.0260(16) 0.063(2) 0.052(2) -0.0050(16) 0.0151(16) -0.0043(14)
O14 0.0289(16) 0.0215(14) 0.0370(18) -0.0003(13) 0.0155(13) -0.0018(12)
O15 0.0365(17) 0.0223(14) 0.0155(14) -0.0001(11) -0.0008(12) -0.0009(12)
O16 0.0239(15) 0.0185(14) 0.0141(14) -0.0019(12) -0.0080(12) 0.0032(11)
O17 0.065(2) 0.035(2) 0.072(2) -0.0032(18) 0.039(2) 0.0016(15)
N1 0.038(2) 0.036(2) 0.032(2) 0.0063(19) 0.0047(17) 0.0171(17)
N2 0.0279(18) 0.034(2) 0.029(2) 0.0073(16) 0.0018(14) 0.0108(16)
C1 0.022(2) 0.037(2) 0.039(2) -0.009(2) -0.005(2) -0.0030(17)
C2 0.034(2) 0.027(2) 0.059(4) -0.008(2) 0.002(2) -0.0027(19)
C3 0.025(2) 0.047(3) 0.037(3) -0.007(2) -0.004(2) 0.005(2)
C4 0.043(3) 0.027(2) 0.044(3) -0.004(2) 0.005(2) 0.0006(19)

loop_
_atom_type_symbol
_atom_type_description
_atom_type_scat_dispersion_real
_atom_type_scat_dispersion_imag
_atom_type_scat_source
C C 0.0033 0.0016 'International Tables Vol C Tables 4.2.6.8 and 6.1.1.4'
H H 0.0000 0.0000 'International Tables Vol C Tables 4.2.6.8 and 6.1.1.4'
N N 0.0061 0.0033 'International Tables Vol C Tables 4.2.6.8 and 6.1.1.4'
O O 0.0106 0.0060 'International Tables Vol C Tables 4.2.6.8 and 6.1.1.4'
S S 0.1246 0.1234 'International Tables Vol C Tables 4.2.6.8 and 6.1.1.4'
Fe Fe 0.3463 0.8444 'International Tables Vol C Tables 4.2.6.8 and 6.1.1.4'

loop_
_geom_angle_atom_site_label_1
_geom_angle_atom_site_label_2
_geom_angle_atom_site_label_3
_geom_angle
_geom_angle_site_symmetry_1
_geom_angle_site_symmetry_3
O1 Fe1 O4 177.56(12) . .
O1 Fe1 O8 93.51(11) . .
O4 Fe1 O8 88.92(11) . .
O1 Fe1 O7 87.61(10) . .
O4 Fe1 O7 89.96(10) . .
O8 Fe1 O7 171.46(12) . .
O1 Fe1 O10 87.31(11) . .
O4 Fe1 O10 92.69(11) . .
O8 Fe1 O10 94.18(13) . .
O7 Fe1 O10 94.33(12) . .
O1 Fe1 O2 87.97(11) . .
O4 Fe1 O2 92.16(11) . .
O8 Fe1 O2 83.02(12) . .
O7 Fe1 O2 88.57(10) . .
O10 Fe1 O2 174.35(11) . .
O1 Fe2 O5 93.06(11) . .
O1 Fe2 O4 175.53(12) . 1_565
O5 Fe2 O4 91.05(11) . 1_565
O1 Fe2 O6 87.25(11) . .
O5 Fe2 O6 171.58(11) . .
O4 Fe2 O6 88.94(10) 1_565 .
O1 Fe2 O9 86.94(11) . .
O5 Fe2 O9 92.96(11) . .
O4 Fe2 O9 91.10(10) 1_565 .
O6 Fe2 O9 95.45(11) . .
O1 Fe2 O16 89.19(11) . .
O5 Fe2 O16 83.16(11) . .
O4 Fe2 O16 93.05(11) 1_565 .
O6 Fe2 O16 88.43(11) . .
O9 Fe2 O16 174.37(11) . .
O14 S1 O15 112.95(17) . .
O14 S1 O7 109.61(15) . 1_565
O15 S1 O7 108.74(15) . 1_565
O14 S1 O6 109.00(15) . .
O15 S1 O6 109.69(15) . .
O7 S1 O6 106.66(15) 1_565 .
O13 S2 O3 112.45(19) . .
O13 S2 O9 109.83(18) . .
O3 S2 O9 107.01(15) . .
O13 S2 O10 110.3(2) . .
O3 S2 O10 107.09(16) . .
O9 S2 O10 110.07(16) . .
O12 S3 O11 113.3(2) . .
O12 S3 O5 108.92(19) . .
O11 S3 O5 109.18(16) . .
O12 S3 O8 110.2(2) . .
O11 S3 O8 106.72(18) . .
O5 S3 O8 108.42(16) . .
Fe1 O1 Fe2 131.89(15) . .
Fe1 O1 H5 112(3) . .
Fe2 O1 H5 114(3) . .
Fe1 O2 H6 109.5 . .
Fe1 O2 H1 87(4) . .
H6 O2 H1 95.6 . .
Fe1 O4 Fe2 135.95(14) . 1_545
Fe1 O4 H4 113(3) . .
Fe2 O4 H4 106(3) 1_545 .
S3 O5 Fe2 135.43(16) . .
S1 O6 Fe2 131.22(15) . .
S1 O7 Fe1 130.92(14) 1_545 .
S3 O8 Fe1 135.88(18) . .
S2 O9 Fe2 137.91(16) . .
S2 O10 Fe1 137.13(17) . .
Fe2 O16 H2 121(5) . .
Fe2 O16 H3 123(3) . .
H2 O16 H3 96(6) . .
C4 N1 C3 110.7(3) . .
C4 N1 H1C 109.5 . .
C3 N1 H1C 109.5 . .
C4 N1 H1D 109.5 . .
C3 N1 H1D 109.5 . .
H1C N1 H1D 108.1 . .
C2 N2 C1 111.5(3) . .
C2 N2 H2C 109.3 . .
C1 N2 H2C 109.3 . .
C2 N2 H2D 109.3 . .
C1 N2 H2D 109.3 . .
H2C N2 H2D 108.0 . .
C4 C1 N2 110.3(3) . .
C4 C1 H1A 109.6 . .
N2 C1 H1A 109.6 . .
C4 C1 H1B 109.6 . .
N2 C1 H1B 109.6 . .
H1A C1 H1B 108.1 . .
N2 C2 C3 110.3(3) . .
N2 C2 H2A 109.6 . .
C3 C2 H2A 109.6 . .
N2 C2 H2B 109.6 . .
C3 C2 H2B 109.6 . .
H2A C2 H2B 108.1 . .
C2 C3 N1 110.3(3) . .
C2 C3 H3A 109.6 . .
N1 C3 H3A 109.6 . .
C2 C3 H3B 109.6 . .
N1 C3 H3B 109.6 . .
H3A C3 H3B 108.1 . .
C1 C4 N1 110.9(3) . .
C1 C4 H4A 109.5 . .
N1 C4 H4A 109.5 . .
C1 C4 H4B 109.5 . .
N1 C4 H4B 109.5 . .
H4A C4 H4B 108.0 . .

loop_
_geom_bond_atom_site_label_1
_geom_bond_atom_site_label_2
_geom_bond_distance
_geom_bond_site_symmetry_2
Fe1 O1 1.926(3) .
Fe1 O4 1.986(3) .
Fe1 O8 2.001(3) .
Fe1 O7 2.018(2) .
Fe1 O10 2.023(3) .
Fe1 O2 2.088(3) .
Fe2 O1 1.929(2) .
Fe2 O5 1.987(3) .
Fe2 O4 1.988(3) 1_565
Fe2 O6 2.014(2) .
Fe2 O9 2.036(3) .
Fe2 O16 2.067(3) .
S1 O14 1.450(3) .
S1 O15 1.463(3) .
S1 O7 1.491(2) 1_565
S1 O6 1.493(2) .
S2 O13 1.418(3) .
S2 O3 1.454(3) .
S2 O9 1.482(3) .
S2 O10 1.503(3) .
S3 O12 1.408(3) .
S3 O11 1.440(3) .
S3 O5 1.488(3) .
S3 O8 1.493(3) .
O1 H5 0.84(2) .
O2 H6 0.8200 .
O2 H1 0.86(2) .
O4 Fe2 1.988(3) 1_545
O4 H4 0.865(14) .
O7 S1 1.491(2) 1_545
O16 H2 0.81(2) .
O16 H3 0.824(19) .
N1 C4 1.493(6) .
N1 C3 1.498(5) .
N1 H1C 0.9000 .
N1 H1D 0.9000 .
N2 C2 1.475(6) .
N2 C1 1.485(5) .
N2 H2C 0.9000 .
N2 H2D 0.9000 .
C1 C4 1.477(6) .
C1 H1A 0.9700 .
C1 H1B 0.9700 .
C2 C3 1.493(6) .
C2 H2A 0.9700 .
C2 H2B 0.9700 .
C3 H3A 0.9700 .
C3 H3B 0.9700 .
C4 H4A 0.9700 .
C4 H4B 0.9700 .

loop_
_geom_hbond_atom_site_label_D
_geom_hbond_atom_site_label_H
_geom_hbond_atom_site_label_A
_geom_hbond_distance_DH
_geom_hbond_distance_HA
_geom_hbond_distance_DA
_geom_hbond_angle_DHA
_geom_hbond_site_symmetry_A
O1 H5 O12 0.84(2) 1.78(2) 2.617(4) 174(4) 4_655
O4 H4 O15 0.865(14) 2.09(2) 2.911(4) 158(5) 4_644
O16 H3 O15 0.824(19) 2.11(4) 2.733(4) 132(4) .
O16 H2 O9 0.81(2) 2.58(6) 3.083(4) 122(6) 4_655
O16 H2 O3 0.81(2) 1.93(2) 2.729(4) 168(6) 4_655
O2 H1 O3 0.86(2) 2.06(4) 2.722(4) 133(4) 4_655
N2 H2C O13 0.90 1.86 2.736(4) 165.5 3_565
N2 H2D O8 0.90 2.48 3.250(4) 143.4 1_565
N2 H2D O11 0.90 2.02 2.849(4) 153.2 1_565
N1 H1C O14 0.90 1.98 2.851(4) 161.9 3_565
N1 H1D O17 0.90 1.87 2.755(5) 166.5 .
O2 H6 O15 0.82 2.08 2.758(4) 139.7 1_545
